data_2214706
loop_
_publ_author_name
'Basu Baul, Tushar S.'
'Basu, Smita'
'Tiekink, Edward R. T.'

_publ_section_title
;
 Methyl 2-[(<i>E</i>)-(3-formyl-4-hydroxyphenyl)diazenyl]benzoate
;
_journal_coeditor_code HG2251
_journal_issue 8
_journal_name_full 'Acta Crystallographica Section E'
_journal_page_first o3358
_journal_page_last o3358
_journal_paper_doi 10.1107/S1600536807031327
_journal_volume 63
_journal_year 2007
_chemical_formula_iupac 'C15 H12 N2 O4'
_chemical_formula_moiety 'C15 H12 N2 O4'
_chemical_formula_sum 'C15 H12 N2 O4'
_chemical_formula_weight 284.27
_chemical_name_systematic
;
Methyl 2-[(E)-(3-formyl-4-hydroxyphenyl)diazenyl]benzoate
;
_space_group_IT_number 14
_symmetry_cell_setting monoclinic
_symmetry_space_group_name_Hall '-P 2ybc'
_symmetry_space_group_name_H-M 'P 1 21/c 1'
_atom_sites_solution_hydrogens geom
_atom_sites_solution_primary direct
_atom_sites_solution_secondary difmap
_audit_creation_method SHELXL-97
_cell_angle_alpha 90
_cell_angle_beta 108.140(4)
_cell_angle_gamma 90
_cell_formula_units_Z 4
_cell_length_a 14.164(2)
_cell_length_b 4.6113(8)
_cell_length_c 21.067(3)
_cell_measurement_reflns_used 2012
_cell_measurement_temperature 153(2)
_cell_measurement_theta_max 30.2
_cell_measurement_theta_min 2.9
_cell_volume 1307.6(3)
_computing_cell_refinement CrystalClear
_computing_data_collection 'CrystalClear (Rigaku/MSC, 2005)'
_computing_data_reduction CrystalClear
_computing_molecular_graphics 'ORTEPII (Johnson, 1976) and DIAMOND (Brandenburg, 2006)'
_computing_publication_material SHELXL97
_computing_structure_refinement 'SHELXL97 (Sheldrick, 1997)'
_computing_structure_solution 'SIR92 (Altomare <i>et al.</i>,  1994)'
_diffrn_ambient_temperature 153(2)
_diffrn_measured_fraction_theta_full 0.974
_diffrn_measured_fraction_theta_max 0.974
_diffrn_measurement_device_type 'Rigaku AFC12\K/SATURN724'
_diffrn_measurement_method \w
_diffrn_radiation_monochromator graphite
_diffrn_radiation_source 'fine-focus sealed tube'
_diffrn_radiation_type MoK\a
_diffrn_radiation_wavelength 0.71070
_diffrn_reflns_av_R_equivalents 0.021
_diffrn_reflns_av_sigmaI/netI 0.017
_diffrn_reflns_limit_h_max 14
_diffrn_reflns_limit_h_min -17
_diffrn_reflns_limit_k_max 4
_diffrn_reflns_limit_k_min -5
_diffrn_reflns_limit_l_max 26
_diffrn_reflns_limit_l_min -21
_diffrn_reflns_number 11141
_diffrn_reflns_theta_full 26.5
_diffrn_reflns_theta_max 26.5
_diffrn_reflns_theta_min 2.9
_diffrn_standards_decay_% <1
_diffrn_standards_interval_count 0
_diffrn_standards_number 0
_exptl_absorpt_coefficient_mu 0.107
_exptl_absorpt_correction_T_max 1
_exptl_absorpt_correction_T_min 0.878
_exptl_absorpt_correction_type multi-scan
_exptl_absorpt_process_details '(ABSCOR; Higashi, 1995)'
_exptl_crystal_colour orange
_exptl_crystal_density_diffrn 1.444
_exptl_crystal_density_method 'not measured'
_exptl_crystal_description block
_exptl_crystal_F_000 592
_exptl_crystal_size_max 0.30
_exptl_crystal_size_mid 0.15
_exptl_crystal_size_min 0.12
_refine_diff_density_max 0.21
_refine_diff_density_min -0.22
_refine_ls_extinction_method none
_refine_ls_goodness_of_fit_ref 1.08
_refine_ls_hydrogen_treatment constr
_refine_ls_matrix_type full
_refine_ls_number_parameters 194
_refine_ls_number_reflns 2638
_refine_ls_number_restraints 1
_refine_ls_restrained_S_all 1.08
_refine_ls_R_factor_all 0.048
_refine_ls_R_factor_gt 0.046
_refine_ls_shift/su_max 0.001
_refine_ls_shift/su_mean 0.000
_refine_ls_structure_factor_coef Fsqd
_refine_ls_weighting_details 'calc w=1/[\s^2^(Fo^2^)+(0.0717P)^2^+0.3817P] where P=(Fo^2^+2Fc^2^)/3'
_refine_ls_weighting_scheme calc
_refine_ls_wR_factor_gt 0.127
_refine_ls_wR_factor_ref 0.129
_reflns_number_gt 2510
_reflns_number_total 2638
_reflns_threshold_expression I>2\s(I)
_cod_data_source_file hg2251.cif
_cod_data_source_block I
_cod_original_cell_volume 1307.6(4)
_cod_original_sg_symbol_H-M 'P 21/c'
_cod_database_code 2214706
_cod_database_fobs_code 2214706

loop_
_symmetry_equiv_pos_as_xyz
'x, y, z'
'-x, y+1/2, -z+1/2'
'-x, -y, -z'
'x, -y-1/2, z-1/2'

loop_
_atom_site_type_symbol
_atom_site_label
_atom_site_fract_x
_atom_site_fract_y
_atom_site_fract_z
_atom_site_U_iso_or_equiv
_atom_site_adp_type
_atom_site_calc_flag
_atom_site_refinement_flags
_atom_site_occupancy
O O1 0.60419(8) 0.6564(3) 0.46402(5) 0.0425(3) Uani d . 1
O O2 0.48259(8) 0.7820(3) 0.37164(5) 0.0439(3) Uani d . 1
O O3 0.99285(8) -0.2764(2) 0.70389(5) 0.0360(3) Uani d D 1
H H3O 0.9518 -0.4018 0.7075 0.054 Uiso d D 1
O O4 0.82006(8) -0.5682(2) 0.67043(5) 0.0387(3) Uani d . 1
N N1 0.74996(9) 0.3207(3) 0.43726(6) 0.0328(3) Uani d . 1
N N2 0.84243(9) 0.3272(3) 0.46527(6) 0.0304(3) Uani d . 1
C C1 0.57480(10) 0.6905(3) 0.40427(7) 0.0331(3) Uani d . 1
C C2 0.63371(10) 0.6449(3) 0.35758(7) 0.0313(3) Uani d . 1
C C3 0.60542(11) 0.7840(3) 0.29581(8) 0.0365(4) Uani d . 1
H H3 0.5472 0.9006 0.2834 0.044 Uiso calc R 1
C C4 0.66068(12) 0.7554(4) 0.25217(8) 0.0397(4) Uani d . 1
H H4 0.6408 0.8533 0.2104 0.048 Uiso calc R 1
C C5 0.74493(12) 0.5833(4) 0.26977(8) 0.0389(4) Uani d . 1
H H5 0.7823 0.5599 0.2397 0.047 Uiso calc R 1
C C6 0.77477(11) 0.4460(3) 0.33085(7) 0.0348(3) Uani d . 1
H H6 0.8328 0.3286 0.3426 0.042 Uiso calc R 1
C C7 0.72068(10) 0.4773(3) 0.37562(7) 0.0309(3) Uani d . 1
C C8 0.87549(10) 0.1598(3) 0.52484(7) 0.0286(3) Uani d . 1
C C9 0.97161(10) 0.2172(3) 0.56704(7) 0.0312(3) Uani d . 1
H H9 1.0116 0.3564 0.5541 0.037 Uiso calc R 1
C C10 1.00897(10) 0.0743(3) 0.62710(7) 0.0322(3) Uani d . 1
H H10 1.0734 0.1202 0.6560 0.039 Uiso calc R 1
C C11 0.95250(10) -0.1370(3) 0.64554(7) 0.0295(3) Uani d . 1
C C12 0.85650(10) -0.2015(3) 0.60252(7) 0.0286(3) Uani d . 1
C C12' 0.79609(11) -0.4270(3) 0.61856(7) 0.0333(3) Uani d . 1
H H12' 0.7336 -0.4681 0.5866 0.040 Uiso calc R 1
C C13 0.81883(10) -0.0505(3) 0.54276(7) 0.0291(3) Uani d . 1
H H13 0.7538 -0.0919 0.5141 0.035 Uiso calc R 1
C C14 0.42299(11) 0.8673(5) 0.41328(9) 0.0473(4) Uani d . 1
H H14A 0.4272 0.7175 0.4470 0.071 Uiso calc R 1
H H14B 0.3537 0.8907 0.3855 0.071 Uiso calc R 1
H H14C 0.4478 1.0514 0.4354 0.071 Uiso calc R 1

loop_
_atom_site_aniso_label
_atom_site_aniso_U_11
_atom_site_aniso_U_22
_atom_site_aniso_U_33
_atom_site_aniso_U_12
_atom_site_aniso_U_13
_atom_site_aniso_U_23
O1 0.0320(5) 0.0608(8) 0.0328(6) 0.0020(5) 0.0070(4) 0.0048(5)
O2 0.0301(5) 0.0631(8) 0.0353(6) 0.0097(5) 0.0054(5) 0.0033(5)
O3 0.0390(6) 0.0332(6) 0.0303(6) -0.0002(4) 0.0027(5) 0.0029(4)
O4 0.0432(6) 0.0379(6) 0.0359(6) -0.0005(5) 0.0135(5) 0.0037(5)
N1 0.0312(6) 0.0318(7) 0.0333(7) 0.0014(5) 0.0068(5) 0.0025(5)
N2 0.0303(6) 0.0298(6) 0.0293(6) 0.0018(5) 0.0067(5) -0.0002(5)
C1 0.0272(7) 0.0355(8) 0.0318(8) -0.0023(6) 0.0021(6) 0.0010(6)
C2 0.0284(7) 0.0314(7) 0.0304(8) -0.0028(5) 0.0038(6) -0.0005(6)
C3 0.0334(7) 0.0377(8) 0.0327(8) 0.0015(6) 0.0022(6) 0.0010(6)
C4 0.0430(8) 0.0440(9) 0.0281(8) -0.0021(7) 0.0053(6) 0.0038(6)
C5 0.0410(8) 0.0434(9) 0.0328(8) -0.0030(7) 0.0120(6) -0.0028(7)
C6 0.0323(7) 0.0360(8) 0.0342(8) 0.0009(6) 0.0076(6) -0.0016(6)
C7 0.0301(7) 0.0295(7) 0.0300(7) -0.0032(5) 0.0051(5) 0.0002(5)
C8 0.0301(7) 0.0271(7) 0.0279(7) 0.0036(5) 0.0081(5) -0.0009(5)
C9 0.0303(7) 0.0285(7) 0.0348(8) 0.0002(5) 0.0099(6) -0.0008(6)
C10 0.0281(7) 0.0306(7) 0.0336(8) 0.0009(6) 0.0035(6) -0.0025(6)
C11 0.0322(7) 0.0266(7) 0.0274(7) 0.0047(5) 0.0062(5) -0.0026(5)
C12 0.0299(7) 0.0263(7) 0.0294(7) 0.0010(5) 0.0088(5) -0.0034(5)
C12' 0.0333(7) 0.0331(8) 0.0331(8) 0.0007(6) 0.0096(6) -0.0001(6)
C13 0.0277(6) 0.0289(7) 0.0289(7) 0.0025(5) 0.0063(5) -0.0032(5)
C14 0.0317(8) 0.0643(11) 0.0468(10) 0.0069(8) 0.0136(7) 0.0050(8)

loop_
_atom_type_symbol
_atom_type_description
_atom_type_scat_dispersion_real
_atom_type_scat_dispersion_imag
_atom_type_scat_source
C C 0.0033 0.0016 'International Tables Vol C Tables 4.2.6.8 and 6.1.1.4'
H H 0.0000 0.0000 'International Tables Vol C Tables 4.2.6.8 and 6.1.1.4'
N N 0.0061 0.0033 'International Tables Vol C Tables 4.2.6.8 and 6.1.1.4'
O O 0.0106 0.0060 'International Tables Vol C Tables 4.2.6.8 and 6.1.1.4'

loop_
_geom_angle_atom_site_label_1
_geom_angle_atom_site_label_2
_geom_angle_atom_site_label_3
_geom_angle
C1 O2 C14 115.68(12)
C11 O3 H3O 107.5
N2 N1 C7 112.28(12)
N1 N2 C8 114.16(12)
O1 C1 O2 122.71(14)
O1 C1 C2 126.03(13)
O2 C1 C2 111.25(12)
C3 C2 C7 118.68(14)
C3 C2 C1 119.63(13)
C7 C2 C1 121.60(13)
C2 C3 C4 121.18(14)
C2 C3 H3 119.4
C4 C3 H3 119.4
C5 C4 C3 119.64(14)
C5 C4 H4 120.2
C3 C4 H4 120.2
C4 C5 C6 120.14(15)
C4 C5 H5 119.9
C6 C5 H5 119.9
C7 C6 C5 120.69(14)
C7 C6 H6 119.7
C5 C6 H6 119.7
C6 C7 C2 119.64(13)
C6 C7 N1 119.76(13)
C2 C7 N1 120.42(13)
C13 C8 C9 119.41(13)
C13 C8 N2 124.14(12)
C9 C8 N2 116.44(12)
C10 C9 C8 120.81(13)
C10 C9 H9 119.6
C8 C9 H9 119.6
C9 C10 C11 120.12(13)
C9 C10 H10 119.9
C11 C10 H10 119.9
O3 C11 C10 118.16(12)
O3 C11 C12 122.41(13)
C10 C11 C12 119.43(13)
C13 C12 C11 119.79(13)
C13 C12 C12' 118.77(13)
C11 C12 C12' 121.42(13)
O4 C12' C12 124.63(13)
O4 C12' H12' 117.7
C12 C12' H12' 117.7
C8 C13 C12 120.39(12)
C8 C13 H13 119.8
C12 C13 H13 119.8
O2 C14 H14A 109.5
O2 C14 H14B 109.5
H14A C14 H14B 109.5
O2 C14 H14C 109.5
H14A C14 H14C 109.5
H14B C14 H14C 109.5

loop_
_geom_bond_atom_site_label_1
_geom_bond_atom_site_label_2
_geom_bond_distance
C1 O1 1.2066(19)
C1 O2 1.3407(17)
C14 O2 1.448(2)
O3 C11 1.3467(17)
O3 H3O 0.8401
O4 C12' 1.2257(18)
N1 N2 1.2582(17)
N1 C7 1.4298(18)
N2 C8 1.4230(18)
C1 C2 1.490(2)
C2 C3 1.393(2)
C2 C7 1.402(2)
C3 C4 1.387(2)
C3 H3 0.9500
C4 C5 1.384(2)
C4 H4 0.9500
C5 C6 1.377(2)
C5 H5 0.9500
C6 C7 1.396(2)
C6 H6 0.9500
C8 C13 1.384(2)
C8 C9 1.400(2)
C9 C10 1.378(2)
C9 H9 0.9500
C10 C11 1.390(2)
C10 H10 0.9500
C11 C12 1.4112(19)
C12 C13 1.392(2)
C12 C12' 1.452(2)
C12' H12' 0.9500
C13 H13 0.9500
C14 H14A 0.9800
C14 H14B 0.9800
C14 H14C 0.9800

loop_
_geom_hbond_atom_site_label_D
_geom_hbond_atom_site_label_H
_geom_hbond_atom_site_label_A
_geom_hbond_site_symmetry_A
_geom_hbond_distance_DH
_geom_hbond_distance_HA
_geom_hbond_distance_DA
_geom_hbond_angle_DHA
_geom_hbond_publ_flag
O3 H3O O4 1_555 0.84 1.94 2.6876(16) 147 y
O3 H3O O3 2_746 0.84 2.48 2.9810(15) 119 y
C13 H13 O1 1_545 0.95 2.36 3.268(2) 160 y
C9 H9 N2 3_766 0.95 2.66 3.596(2) 167 y
C4 H4 O2 2_655 0.95 2.84 3.677(2) 147 y

loop_
_geom_torsion_atom_site_label_1
_geom_torsion_atom_site_label_2
_geom_torsion_atom_site_label_3
_geom_torsion_atom_site_label_4
_geom_torsion
C7 N1 N2 C8 -176.49(11)
C14 O2 C1 O1 6.2(2)
C14 O2 C1 C2 -172.67(14)
O1 C1 C2 C3 -157.39(16)
O2 C1 C2 C3 21.44(19)
O1 C1 C2 C7 19.0(2)
O2 C1 C2 C7 -162.17(13)
C7 C2 C3 C4 1.0(2)
C1 C2 C3 C4 177.50(14)
C2 C3 C4 C5 0.7(2)
C3 C4 C5 C6 -1.3(2)
C4 C5 C6 C7 0.2(2)
C5 C6 C7 C2 1.5(2)
C5 C6 C7 N1 176.71(13)
C3 C2 C7 C6 -2.1(2)
C1 C2 C7 C6 -178.52(13)
C3 C2 C7 N1 -177.23(13)
C1 C2 C7 N1 6.3(2)
N2 N1 C7 C6 43.86(18)
N2 N1 C7 C2 -141.01(14)
N1 N2 C8 C13 16.02(19)
N1 N2 C8 C9 -163.77(13)
C13 C8 C9 C10 -2.3(2)
N2 C8 C9 C10 177.52(12)
C8 C9 C10 C11 2.2(2)
C9 C10 C11 O3 178.37(12)
C9 C10 C11 C12 -0.6(2)
O3 C11 C12 C13 -179.87(12)
C10 C11 C12 C13 -1.0(2)
O3 C11 C12 C12' -1.0(2)
C10 C11 C12 C12' 177.91(13)
C13 C12 C12' O4 -177.73(13)
C11 C12 C12' O4 3.4(2)
C9 C8 C13 C12 0.7(2)
N2 C8 C13 C12 -179.08(12)
C11 C12 C13 C8 0.9(2)
C12' C12 C13 C8 -178.02(13)

loop_
_cod_related_entry_id
_cod_related_entry_database
_cod_related_entry_code
1 ChemSpider 21184578
